data_7020688
loop_
_publ_author_name
'Farina, Paolo'
'Levason, William'
'Reid, Gillian'

_publ_section_title
;
 s-Block chalcogenoether chemistry--thio- and selenoether coordination
 with hard Group 2 ions.
;
_journal_issue 1
_journal_name_full 'Dalton transactions (Cambridge, England : 2003)'
_journal_page_first 89
_journal_page_last 99
_journal_paper_doi 10.1039/c2dt31692g
_journal_volume 42
_journal_year 2013
_chemical_formula_moiety 'C12 H30 O7 Se2 Sr 2+, 2(I 1-)'
_chemical_formula_structural '((C12 H24 O4 Se2) (H2 O)3 Sr) I2'
_chemical_formula_sum 'C12 H30 I2 O7 Se2 Sr'
_chemical_formula_weight 785.70
_chemical_name_common
;trisaqua(1,4,10,13-tetraoxa-7,16-
diselenacyclooctadecane)strontium(ii) iodide
;
_chemical_name_systematic
;
trisaqua(1,4,10,13-tetraoxa-7,16-diselenacyclooctadecane)strontium(II) iodide
;
_space_group_IT_number 14
_space_group_name_Hall '-P 2yn'
_symmetry_cell_setting monoclinic
_symmetry_space_group_name_Hall '-P 2yn'
_symmetry_space_group_name_H-M 'P 1 21/n 1'
_atom_sites_solution_hydrogens geom
_atom_sites_solution_primary direct
_atom_sites_solution_secondary difmap
_audit_creation_date 2012-05-22
_audit_creation_method 'SHELXL-97 + hand edit'
_cell_angle_alpha 90.00
_cell_angle_beta 91.305(6)
_cell_angle_gamma 90.00
_cell_formula_units_Z 4
_cell_length_a 10.2300(18)
_cell_length_b 14.005(2)
_cell_length_c 16.244(3)
_cell_measurement_reflns_used 14213
_cell_measurement_temperature 100(2)
_cell_measurement_theta_max 27.6
_cell_measurement_theta_min 3.2
_cell_volume 2326.7(7)
_computing_cell_refinement 'CrystalClear-SM Expert 2.0 r7 (Rigaku, 2011)'
_computing_data_collection 'CrystalClear-SM Expert 2.0 r7 (Rigaku, 2011)'
_computing_data_reduction 'CrystalClear-SM Expert 2.0 r7 (Rigaku, 2011)'
_computing_structure_refinement 'SHELXL-97 (Sheldrick, 2008)'
_computing_structure_solution 'SHELXS-97 (Sheldrick, 1997)'
_diffrn_ambient_temperature 100(2)
_diffrn_detector 'CCD plate'
_diffrn_detector_type 'Rigaku HG Saturn724+ (2x2 bin mode)'
_diffrn_measured_fraction_theta_full 0.993
_diffrn_measured_fraction_theta_max 0.993
_diffrn_measurement_device 'Four-circle \k diffractometer'
_diffrn_measurement_device_type 'Rigaku AFC12 '
_diffrn_measurement_method 'Profile data from \w-scans'
_diffrn_radiation_collimation 'Confocal mirrors, VHF VariMax '
_diffrn_radiation_type MoK\a
_diffrn_radiation_wavelength 0.71073
_diffrn_reflns_av_R_equivalents 0.1480
_diffrn_reflns_av_sigmaI/netI 0.1503
_diffrn_reflns_limit_h_max 13
_diffrn_reflns_limit_h_min -13
_diffrn_reflns_limit_k_max 17
_diffrn_reflns_limit_k_min -18
_diffrn_reflns_limit_l_max 21
_diffrn_reflns_limit_l_min -14
_diffrn_reflns_number 19785
_diffrn_reflns_theta_full 27.48
_diffrn_reflns_theta_max 27.48
_diffrn_reflns_theta_min 3.17
_diffrn_source 'Rotating anode X-ray tube'
_diffrn_source_type 'Rigaku FR-E+ Superbright'
_diffrn_standards_number 0
_exptl_absorpt_coefficient_mu 8.125
_exptl_absorpt_correction_T_max 1.000
_exptl_absorpt_correction_T_min 0.464
_exptl_absorpt_correction_type multi-scan
_exptl_absorpt_process_details
;Jacobson, R.A. (1998). REQAB. Private communication to the
Rigaku Corporation, Tokyo, Japan.
;
_exptl_crystal_colour colourless
_exptl_crystal_density_diffrn 2.243
_exptl_crystal_density_method 'not measured'
_exptl_crystal_description chip
_exptl_crystal_F_000 1480
_exptl_crystal_size_max 0.01
_exptl_crystal_size_mid 0.01
_exptl_crystal_size_min 0.01
_refine_diff_density_max 1.969
_refine_diff_density_min -2.138
_refine_diff_density_rms 0.336
_refine_ls_extinction_method none
_refine_ls_goodness_of_fit_ref 1.042
_refine_ls_hydrogen_treatment constr
_refine_ls_matrix_type full
_refine_ls_number_parameters 217
_refine_ls_number_reflns 5295
_refine_ls_number_restraints 36
_refine_ls_restrained_S_all 1.039
_refine_ls_R_factor_all 0.1527
_refine_ls_R_factor_gt 0.0866
_refine_ls_shift/su_max 0.000
_refine_ls_shift/su_mean 0.000
_refine_ls_structure_factor_coef Fsqd
_refine_ls_weighting_details 'w=1/[\s^2^(Fo^2^)+(0.0951P)^2^+32.8566P] where P=(Fo^2^+2Fc^2^)/3'
_refine_ls_weighting_scheme calc
_refine_ls_wR_factor_gt 0.2043
_refine_ls_wR_factor_ref 0.2391
_reflns_number_gt 3089
_reflns_number_total 5295
_reflns_threshold_expression I>2\s(I)
_cod_data_source_file c2dt31692g.txt
_cod_data_source_block 12paf088ra
_cod_original_sg_symbol_H-M 'P 21/n'
_cod_database_code 7020688

loop_
_symmetry_equiv_pos_as_xyz
'x, y, z'
'-x+1/2, y+1/2, -z+1/2'
'-x, -y, -z'
'x-1/2, -y-1/2, z-1/2'

loop_
_atom_site_label
_atom_site_type_symbol
_atom_site_fract_x
_atom_site_fract_y
_atom_site_fract_z
_atom_site_U_iso_or_equiv
_atom_site_adp_type
_atom_site_occupancy
_atom_site_symmetry_multiplicity
_atom_site_calc_flag
_atom_site_refinement_flags
Sr1 Sr 0.16439(13) 0.37637(11) 0.23691(9) 0.0216(3) Uani 1 1 d .
I1 I 0.66186(10) 0.71443(8) 0.08332(7) 0.0307(3) Uani 1 1 d .
I2 I 0.85127(10) 0.19437(8) 0.05451(7) 0.0301(3) Uani 1 1 d .
Se1 Se 0.43569(18) 0.26819(14) 0.25237(13) 0.0413(5) Uani 1 1 d U
Se2 Se -0.14512(17) 0.41598(14) 0.21681(12) 0.0359(5) Uani 1 1 d U
O1 O 0.3605(9) 0.4439(7) 0.1424(6) 0.022(2) Uani 1 1 d U
O2 O 0.1057(11) 0.5086(8) 0.1257(7) 0.032(3) Uani 1 1 d U
O3 O 0.0724(10) 0.5220(8) 0.3340(7) 0.028(2) Uani 1 1 d U
O4 O 0.3371(10) 0.4574(7) 0.3406(6) 0.023(2) Uani 1 1 d U
O5 O 0.1610(11) 0.2878(8) 0.0980(7) 0.033(3) Uani 1 1 d .
O6 O 0.0332(11) 0.2102(9) 0.2401(7) 0.035(3) Uani 1 1 d .
O7 O 0.1456(11) 0.3086(8) 0.3829(6) 0.030(3) Uani 1 1 d .
C1 C 0.5010(16) 0.3055(14) 0.1487(12) 0.038(3) Uani 1 1 d U
H1A H 0.5945 0.2876 0.1476 0.046 Uiso 1 1 calc R
H1B H 0.4550 0.2674 0.1057 0.046 Uiso 1 1 calc R
C2 C 0.4897(15) 0.4103(13) 0.1244(11) 0.033(3) Uani 1 1 d U
H2A H 0.5558 0.4484 0.1555 0.040 Uiso 1 1 calc R
H2B H 0.5060 0.4177 0.0649 0.040 Uiso 1 1 calc R
C3 C 0.3307(14) 0.5259(10) 0.0930(10) 0.023(3) Uani 1 1 d U
H3A H 0.3145 0.5067 0.0350 0.028 Uiso 1 1 calc R
H3B H 0.4048 0.5714 0.0949 0.028 Uiso 1 1 calc R
C4 C 0.2103(15) 0.5718(12) 0.1272(11) 0.031(4) Uani 1 1 d U
H4A H 0.2287 0.5924 0.1846 0.037 Uiso 1 1 calc R
H4B H 0.1873 0.6291 0.0942 0.037 Uiso 1 1 calc R
C5 C -0.0176(15) 0.5540(12) 0.1091(11) 0.031(3) Uani 1 1 d U
H5A H -0.0173 0.5835 0.0538 0.037 Uiso 1 1 calc R
H5B H -0.0314 0.6052 0.1500 0.037 Uiso 1 1 calc R
C6 C -0.1255(16) 0.4837(12) 0.1131(12) 0.033(3) Uani 1 1 d U
H6A H -0.1129 0.4358 0.0692 0.040 Uiso 1 1 calc R
H6B H -0.2085 0.5175 0.1002 0.040 Uiso 1 1 calc R
C7 C -0.1553(15) 0.5250(14) 0.2925(12) 0.037(4) Uani 1 1 d U
H7A H -0.1419 0.5845 0.2610 0.045 Uiso 1 1 calc R
H7B H -0.2444 0.5274 0.3151 0.045 Uiso 1 1 calc R
C8 C -0.0600(16) 0.5221(13) 0.3614(12) 0.036(4) Uani 1 1 d U
H8A H -0.0734 0.5782 0.3973 0.043 Uiso 1 1 calc R
H8B H -0.0751 0.4640 0.3945 0.043 Uiso 1 1 calc R
C9 C 0.1564(15) 0.5381(12) 0.4030(10) 0.026(3) Uani 1 1 d U
H9A H 0.1496 0.4844 0.4424 0.032 Uiso 1 1 calc R
H9B H 0.1309 0.5975 0.4314 0.032 Uiso 1 1 calc R
C10 C 0.2945(16) 0.5463(12) 0.3742(11) 0.030(3) Uani 1 1 d U
H10A H 0.2995 0.5969 0.3318 0.036 Uiso 1 1 calc R
H10B H 0.3528 0.5646 0.4211 0.036 Uiso 1 1 calc R
C11 C 0.4742(15) 0.4548(13) 0.3309(11) 0.032(3) Uani 1 1 d U
H11A H 0.5180 0.4887 0.3773 0.039 Uiso 1 1 calc R
H11B H 0.4969 0.4878 0.2792 0.039 Uiso 1 1 calc R
C12 C 0.5210(15) 0.3549(14) 0.3282(11) 0.036(3) Uani 1 1 d U
H12A H 0.5138 0.3278 0.3842 0.044 Uiso 1 1 calc R
H12B H 0.6151 0.3562 0.3153 0.044 Uiso 1 1 calc R

loop_
_atom_site_aniso_label
_atom_site_aniso_U_11
_atom_site_aniso_U_22
_atom_site_aniso_U_33
_atom_site_aniso_U_23
_atom_site_aniso_U_13
_atom_site_aniso_U_12
Sr1 0.0164(7) 0.0282(8) 0.0204(8) 0.0014(6) 0.0042(6) -0.0004(6)
I1 0.0219(5) 0.0417(7) 0.0288(6) -0.0029(5) 0.0087(4) 0.0018(5)
I2 0.0218(5) 0.0415(7) 0.0270(6) 0.0018(5) 0.0011(4) -0.0046(5)
Se1 0.0296(10) 0.0419(11) 0.0526(13) 0.0076(9) 0.0081(9) 0.0026(8)
Se2 0.0228(9) 0.0423(11) 0.0431(11) -0.0011(8) 0.0081(8) -0.0010(8)
O1 0.015(5) 0.029(5) 0.024(6) 0.002(4) 0.008(4) 0.003(4)
O2 0.023(4) 0.031(6) 0.042(7) 0.005(5) 0.017(5) 0.001(4)
O3 0.022(4) 0.037(6) 0.026(6) 0.007(5) 0.004(4) 0.005(5)
O4 0.019(4) 0.027(5) 0.024(6) -0.001(4) 0.005(4) -0.004(4)
O5 0.030(6) 0.036(7) 0.033(7) -0.012(5) 0.005(5) -0.010(5)
O6 0.026(6) 0.046(7) 0.034(7) 0.006(6) 0.007(5) 0.007(6)
O7 0.041(7) 0.037(7) 0.013(5) -0.003(5) -0.002(5) -0.010(6)
C1 0.016(7) 0.059(8) 0.040(6) 0.001(7) 0.007(6) 0.022(7)
C2 0.016(6) 0.056(8) 0.029(9) -0.002(6) 0.016(6) 0.006(6)
C3 0.019(5) 0.019(7) 0.032(9) -0.005(5) -0.003(6) -0.010(5)
C4 0.018(5) 0.034(8) 0.040(10) 0.005(8) -0.002(6) 0.002(4)
C5 0.023(5) 0.036(9) 0.032(9) 0.003(6) -0.011(7) -0.007(5)
C6 0.027(6) 0.029(8) 0.044(6) -0.008(5) 0.012(8) -0.004(6)
C7 0.015(5) 0.051(10) 0.047(7) -0.008(7) 0.017(6) 0.009(8)
C8 0.024(5) 0.038(10) 0.045(9) -0.007(7) 0.014(5) 0.004(7)
C9 0.030(5) 0.029(8) 0.021(7) -0.005(7) 0.008(5) -0.003(6)
C10 0.026(5) 0.030(7) 0.035(10) -0.007(7) 0.005(6) -0.006(6)
C11 0.016(5) 0.056(7) 0.025(9) 0.001(6) 0.014(6) -0.007(6)
C12 0.009(6) 0.064(8) 0.037(8) 0.007(7) 0.008(6) 0.003(5)

loop_
_atom_type_symbol
_atom_type_description
_atom_type_scat_dispersion_real
_atom_type_scat_dispersion_imag
_atom_type_scat_source
C C 0.0033 0.0016 'International Tables Vol C Tables 4.2.6.8 and 6.1.1.4'
H H 0.0000 0.0000 'International Tables Vol C Tables 4.2.6.8 and 6.1.1.4'
O O 0.0106 0.0060 'International Tables Vol C Tables 4.2.6.8 and 6.1.1.4'
Se Se -0.0929 2.2259 'International Tables Vol C Tables 4.2.6.8 and 6.1.1.4'
Sr Sr -1.5307 3.2498 'International Tables Vol C Tables 4.2.6.8 and 6.1.1.4'
I I -0.4742 1.8119 'International Tables Vol C Tables 4.2.6.8 and 6.1.1.4'

loop_
_geom_angle_atom_site_label_1
_geom_angle_atom_site_label_2
_geom_angle_atom_site_label_3
_geom_angle
O7 Sr1 O5 129.2(4)
O7 Sr1 O2 150.4(4)
O5 Sr1 O2 75.0(4)
O7 Sr1 O4 68.7(3)
O5 Sr1 O4 139.0(3)
O2 Sr1 O4 105.7(3)
O7 Sr1 O6 67.3(4)
O5 Sr1 O6 66.6(4)
O2 Sr1 O6 120.9(4)
O4 Sr1 O6 132.9(3)
O7 Sr1 O1 136.2(3)
O5 Sr1 O1 70.7(3)
O2 Sr1 O1 62.0(3)
O4 Sr1 O1 73.9(3)
O6 Sr1 O1 133.4(3)
O7 Sr1 O3 73.2(3)
O5 Sr1 O3 149.3(3)
O2 Sr1 O3 78.3(3)
O4 Sr1 O3 63.5(3)
O6 Sr1 O3 116.9(3)
O1 Sr1 O3 109.3(3)
O7 Sr1 Se1 80.4(3)
O5 Sr1 Se1 80.4(3)
O2 Sr1 Se1 125.0(2)
O4 Sr1 Se1 65.6(2)
O6 Sr1 Se1 91.2(2)
O1 Sr1 Se1 63.6(2)
O3 Sr1 Se1 128.2(2)
O7 Sr1 Se2 93.6(3)
O5 Sr1 Se2 90.0(3)
O2 Sr1 Se2 66.6(2)
O4 Sr1 Se2 128.7(2)
O6 Sr1 Se2 70.2(2)
O1 Sr1 Se2 128.1(2)
O3 Sr1 Se2 65.4(2)
Se1 Sr1 Se2 161.32(7)
C1 Se1 C12 103.3(8)
C1 Se1 Sr1 97.1(5)
C12 Se1 Sr1 97.6(5)
C6 Se2 C7 99.8(8)
C6 Se2 Sr1 92.9(5)
C7 Se2 Sr1 97.8(5)
C3 O1 C2 109.4(12)
C3 O1 Sr1 116.5(8)
C2 O1 Sr1 133.9(9)
C4 O2 C5 113.4(12)
C4 O2 Sr1 105.7(9)
C5 O2 Sr1 128.6(9)
C9 O3 C8 108.4(12)
C9 O3 Sr1 111.2(9)
C8 O3 Sr1 121.0(9)
C11 O4 C10 112.1(12)
C11 O4 Sr1 124.2(9)
C10 O4 Sr1 114.1(8)
C2 C1 Se1 117.9(12)
C2 C1 H1A 107.8
Se1 C1 H1A 107.8
C2 C1 H1B 107.8
Se1 C1 H1B 107.8
H1A C1 H1B 107.2
O1 C2 C1 109.0(13)
O1 C2 H2A 109.9
C1 C2 H2A 109.9
O1 C2 H2B 109.9
C1 C2 H2B 109.9
H2A C2 H2B 108.3
O1 C3 C4 107.5(13)
O1 C3 H3A 110.2
C4 C3 H3A 110.2
O1 C3 H3B 110.2
C4 C3 H3B 110.2
H3A C3 H3B 108.5
O2 C4 C3 111.0(13)
O2 C4 H4A 109.4
C3 C4 H4A 109.4
O2 C4 H4B 109.4
C3 C4 H4B 109.4
H4A C4 H4B 108.0
O2 C5 C6 110.6(14)
O2 C5 H5A 109.5
C6 C5 H5A 109.5
O2 C5 H5B 109.5
C6 C5 H5B 109.5
H5A C5 H5B 108.1
C5 C6 Se2 116.9(12)
C5 C6 H6A 108.1
Se2 C6 H6A 108.1
C5 C6 H6B 108.1
Se2 C6 H6B 108.1
H6A C6 H6B 107.3
C8 C7 Se2 114.3(12)
C8 C7 H7A 108.7
Se2 C7 H7A 108.7
C8 C7 H7B 108.7
Se2 C7 H7B 108.7
H7A C7 H7B 107.6
O3 C8 C7 112.3(15)
O3 C8 H8A 109.1
C7 C8 H8A 109.1
O3 C8 H8B 109.1
C7 C8 H8B 109.1
H8A C8 H8B 107.9
O3 C9 C10 108.9(13)
O3 C9 H9A 109.9
C10 C9 H9A 109.9
O3 C9 H9B 109.9
C10 C9 H9B 109.9
H9A C9 H9B 108.3
O4 C10 C9 110.4(13)
O4 C10 H10A 109.6
C9 C10 H10A 109.6
O4 C10 H10B 109.6
C9 C10 H10B 109.6
H10A C10 H10B 108.1
O4 C11 C12 110.4(14)
O4 C11 H11A 109.6
C12 C11 H11A 109.6
O4 C11 H11B 109.6
C12 C11 H11B 109.6
H11A C11 H11B 108.1
C11 C12 Se1 118.2(12)
C11 C12 H12A 107.8
Se1 C12 H12A 107.8
C11 C12 H12B 107.8
Se1 C12 H12B 107.8
H12A C12 H12B 107.1

loop_
_geom_bond_atom_site_label_1
_geom_bond_atom_site_label_2
_geom_bond_distance
Sr1 O7 2.565(11)
Sr1 O5 2.575(11)
Sr1 O2 2.648(12)
Sr1 O4 2.666(10)
Sr1 O6 2.688(12)
Sr1 O1 2.723(10)
Sr1 O3 2.756(11)
Sr1 Se1 3.167(2)
Sr1 Se2 3.224(2)
Se1 C1 1.899(19)
Se1 C12 1.925(19)
Se2 C6 1.948(19)
Se2 C7 1.965(18)
O1 C3 1.430(18)
O1 C2 1.440(17)
O2 C4 1.388(19)
O2 C5 1.432(18)
O3 C9 1.415(18)
O3 C8 1.435(18)
O4 C11 1.416(17)
O4 C10 1.432(19)
C1 C2 1.52(3)
C1 H1A 0.9900
C1 H1B 0.9900
C2 H2A 0.9900
C2 H2B 0.9900
C3 C4 1.51(2)
C3 H3A 0.9900
C3 H3B 0.9900
C4 H4A 0.9900
C4 H4B 0.9900
C5 C6 1.48(2)
C5 H5A 0.9900
C5 H5B 0.9900
C6 H6A 0.9900
C6 H6B 0.9900
C7 C8 1.47(2)
C7 H7A 0.9900
C7 H7B 0.9900
C8 H8A 0.9900
C8 H8B 0.9900
C9 C10 1.50(2)
C9 H9A 0.9900
C9 H9B 0.9900
C10 H10A 0.9900
C10 H10B 0.9900
C11 C12 1.48(3)
C11 H11A 0.9900
C11 H11B 0.9900
C12 H12A 0.9900
C12 H12B 0.9900

loop_
_geom_contact_atom_site_label_1
_geom_contact_atom_site_label_2
_geom_contact_distance
_geom_contact_site_symmetry_2
O5 I1 3.493(12) 3_665
O5 I2 3.485(11) 1_455
O6 I1 3.531(12) 2_545
O6 I2 3.514(12) 1_455
O7 I1 3.466(12) 2_545
O7 I2 3.455(10) 4_566

loop_
_geom_torsion_atom_site_label_1
_geom_torsion_atom_site_label_2
_geom_torsion_atom_site_label_3
_geom_torsion_atom_site_label_4
_geom_torsion
C12 Se1 C1 C2 -52.8(14)
Sr1 Se1 C1 C2 46.8(13)
C3 O1 C2 C1 -157.6(13)
Sr1 O1 C2 C1 16(2)
Se1 C1 C2 O1 -45.4(18)
C2 O1 C3 C4 -167.1(13)
Sr1 O1 C3 C4 17.9(14)
C5 O2 C4 C3 -145.0(14)
Sr1 O2 C4 C3 69.3(14)
O1 C3 C4 O2 -59.3(17)
C4 O2 C5 C6 -176.8(14)
Sr1 O2 C5 C6 -40.6(19)
O2 C5 C6 Se2 59.1(17)
C7 Se2 C6 C5 54.0(14)
Sr1 Se2 C6 C5 -44.5(13)
C6 Se2 C7 C8 -125.6(14)
Sr1 Se2 C7 C8 -31.2(14)
C9 O3 C8 C7 168.6(14)
Sr1 O3 C8 C7 -61.3(17)
Se2 C7 C8 O3 60.5(18)
C8 O3 C9 C10 -175.3(13)
Sr1 O3 C9 C10 49.4(14)
C11 O4 C10 C9 -166.0(13)
Sr1 O4 C10 C9 46.1(15)
O3 C9 C10 O4 -65.4(17)
C10 O4 C11 C12 157.7(14)
Sr1 O4 C11 C12 -58.3(16)
O4 C11 C12 Se1 51.5(17)
C1 Se1 C12 C11 74.9(14)
